data_7210828
loop_
_publ_author_name
'Yang, Meng'
'OuYang, Zhen-Jie'
'Chen, Wen-Bin'
'Zhou, Rong-Fu'
'Li, Nan'
'Dong, Wen'

_publ_section_title
;
 Structures of six photochromic 3d complexes containing
 3,3&#x2032;-azobis-1,2,4-triazole ligand
;
_journal_issue 42
_journal_name_full CrystEngComm
_journal_page_first 8529
_journal_paper_doi 10.1039/c3ce40736e
_journal_volume 15
_journal_year 2013
_chemical_formula_sum 'C8 H22 Cd N12 O2'
_chemical_formula_weight 430.79
_chemical_name_systematic
; 
 ? 
;
_space_group_IT_number 14
_symmetry_cell_setting monoclinic
_symmetry_space_group_name_Hall '-P 2ybc'
_symmetry_space_group_name_H-M 'P 1 21/c 1'
_atom_sites_solution_hydrogens geom
_atom_sites_solution_primary direct
_atom_sites_solution_secondary difmap
_audit_creation_method SHELXL-97
_cell_angle_alpha 90.00
_cell_angle_beta 102.2840(10)
_cell_angle_gamma 90.00
_cell_formula_units_Z 4
_cell_length_a 7.92830(10)
_cell_length_b 13.3730(2)
_cell_length_c 15.2752(2)
_cell_measurement_reflns_used 9430
_cell_measurement_temperature 296(2)
_cell_measurement_theta_max 27.610
_cell_measurement_theta_min 2.63
_cell_volume 1582.48(4)
_computing_cell_refinement 'Bruker SMART'
_computing_data_collection 'Bruker SMART'
_computing_data_reduction 'Bruker SMART'
_computing_molecular_graphics 'Bruker SHELXTL'
_computing_publication_material 'Bruker SHELXTL'
_computing_structure_refinement 'SHELXL-97 (Sheldrick, 1997)'
_computing_structure_solution 'SHELXS-97 (Sheldrick, 1990)'
_diffrn_ambient_temperature 296(2)
_diffrn_detector_area_resol_mean none
_diffrn_measured_fraction_theta_full 0.993
_diffrn_measured_fraction_theta_max 0.993
_diffrn_measurement_device_type 'CCD area detector'
_diffrn_measurement_method 'phi and omega scans'
_diffrn_radiation_monochromator graphite
_diffrn_radiation_source 'fine-focus sealed tube'
_diffrn_radiation_type MoK\a
_diffrn_radiation_wavelength 0.71073
_diffrn_reflns_av_R_equivalents 0.0299
_diffrn_reflns_av_sigmaI/netI 0.0185
_diffrn_reflns_limit_h_max 10
_diffrn_reflns_limit_h_min -10
_diffrn_reflns_limit_k_max 17
_diffrn_reflns_limit_k_min -17
_diffrn_reflns_limit_l_max 19
_diffrn_reflns_limit_l_min -19
_diffrn_reflns_number 24570
_diffrn_reflns_theta_full 27.61
_diffrn_reflns_theta_max 27.61
_diffrn_reflns_theta_min 2.04
_diffrn_standards_decay_% none
_diffrn_standards_interval_count none
_diffrn_standards_interval_time none
_diffrn_standards_number none
_exptl_absorpt_coefficient_mu 1.412
_exptl_absorpt_correction_T_max 0.561
_exptl_absorpt_correction_T_min 0.543
_exptl_absorpt_correction_type empirical
_exptl_absorpt_process_details SADABS
_exptl_crystal_colour yellow
_exptl_crystal_density_diffrn 1.808
_exptl_crystal_density_meas ?
_exptl_crystal_density_method 'not measured'
_exptl_crystal_description block
_exptl_crystal_F_000 872.0
_exptl_crystal_size_max 0.44
_exptl_crystal_size_mid 0.42
_exptl_crystal_size_min 0.41
_refine_diff_density_max 1.092
_refine_diff_density_min -0.815
_refine_diff_density_rms 0.085
_refine_ls_extinction_coef 0.0039(3)
_refine_ls_extinction_expression Fc^*^=kFc[1+0.001xFc^2^\l^3^/sin(2\q)]^-1/4^
_refine_ls_extinction_method SHELXL
_refine_ls_goodness_of_fit_ref 0.968
_refine_ls_hydrogen_treatment mixed
_refine_ls_matrix_type full
_refine_ls_number_parameters 220
_refine_ls_number_reflns 3680
_refine_ls_number_restraints 6
_refine_ls_restrained_S_all 0.967
_refine_ls_R_factor_all 0.0372
_refine_ls_R_factor_gt 0.0326
_refine_ls_shift/su_max 0.002
_refine_ls_shift/su_mean 0.000
_refine_ls_structure_factor_coef Fsqd
_refine_ls_weighting_details 'calc w=1/[\s^2^(Fo^2^)+(0.0400P)^2^+4.0201P] where P=(Fo^2^+2Fc^2^)/3'
_refine_ls_weighting_scheme calc
_refine_ls_wR_factor_gt 0.0841
_refine_ls_wR_factor_ref 0.0870
_reflns_number_gt 3241
_reflns_number_total 3680
_reflns_threshold_expression >2sigma(I)
_cod_data_source_file c3ce40736e.txt
_cod_data_source_block 2
_cod_depositor_comments
;
The following automatic conversions were performed:

'_symmetry_cell_setting' value 'Monoclinic' changed to 'monoclinic'
according to /home/saulius/struct/CIF-dictionaries/cif_core.dic
dictionary named 'cif_core.dic' version 2.4.2 from 2011-04-26.

Automatic conversion script
Id: cif_fix_values 1891 2012-01-12 08:04:46Z andrius 

The following automatic conversions were performed:

'_exptl_crystal_density_meas' value 'not measured' was changed to '?'
- the value is perceived as not measured.

Automatic conversion script
Id: cif_fix_values 3008 2015-01-20 13:52:24Z robertas 
;
_cod_original_sg_symbol_H-M P2(1)/c
_cod_database_code 7210828

loop_
_symmetry_equiv_pos_as_xyz
'x, y, z'
'-x, y+1/2, -z+1/2'
'-x, -y, -z'
'x, -y-1/2, z-1/2'

loop_
_atom_site_label
_atom_site_type_symbol
_atom_site_fract_x
_atom_site_fract_y
_atom_site_fract_z
_atom_site_U_iso_or_equiv
_atom_site_adp_type
_atom_site_occupancy
_atom_site_symmetry_multiplicity
_atom_site_calc_flag
_atom_site_refinement_flags
Cd1 Cd 0.51210(3) 0.352748(15) 0.283853(15) 0.03337(9) Uani 1 1 d .
N1 N 0.5222(3) 0.52736(16) 0.33859(15) 0.0304(4) Uani 1 1 d U
N2 N 0.5139(3) 0.68538(18) 0.31015(16) 0.0332(4) Uani 1 1 d U
N3 N 0.4995(4) 0.67783(18) 0.39506(16) 0.0355(6) Uani 1 1 d .
N4 N 0.4911(3) 0.54611(17) 0.49529(16) 0.0321(5) Uani 1 1 d .
N5 N 0.2339(3) 0.33598(18) 0.30270(18) 0.0342(5) Uani 1 1 d .
H5C H 0.1871 0.3967 0.3064 0.041 Uiso 1 1 d R
H5D H 0.1699 0.3037 0.2554 0.041 Uiso 1 1 d R
N6 N 0.5436(3) 0.24240(19) 0.40312(16) 0.0364(6) Uani 1 1 d .
H6A H 0.6195 0.1939 0.3977 0.044 Uiso 1 1 d R
H6B H 0.5821 0.2747 0.4552 0.044 Uiso 1 1 d R
N7 N 0.4835(3) 0.41939(19) 0.14085(16) 0.0350(5) Uani 1 1 d .
H7A H 0.4020 0.3858 0.1019 0.042 Uiso 1 1 d R
H7B H 0.4518 0.4840 0.1406 0.042 Uiso 1 1 d R
N8 N 0.7939(3) 0.36863(18) 0.26934(19) 0.0357(6) Uani 1 1 d .
H8A H 0.8588 0.3945 0.3198 0.043 Uiso 1 1 d R
H8B H 0.8370 0.3083 0.2598 0.043 Uiso 1 1 d R
C1 C 0.5264(4) 0.59639(19) 0.27614(17) 0.0289(4) Uani 1 1 d U
H1 H 0.5366 0.5835 0.2177 0.035 Uiso 1 1 calc R
C2 C 0.5055(4) 0.58014(19) 0.41013(18) 0.0281(5) Uani 1 1 d .
C3 C 0.2347(4) 0.2790(2) 0.3854(2) 0.0393(7) Uani 1 1 d .
H3A H 0.1228 0.2478 0.3814 0.047 Uiso 1 1 calc R
H3B H 0.2542 0.3244 0.4361 0.047 Uiso 1 1 calc R
C4 C 0.3728(5) 0.1996(2) 0.4006(2) 0.0402(7) Uani 1 1 d .
H4A H 0.3732 0.1657 0.4568 0.048 Uiso 1 1 calc R
H4B H 0.3470 0.1505 0.3529 0.048 Uiso 1 1 calc R
C5 C 0.6511(4) 0.4104(2) 0.1149(2) 0.0409(7) Uani 1 1 d .
H5A H 0.6545 0.4556 0.0656 0.049 Uiso 1 1 calc R
H5B H 0.6652 0.3427 0.0947 0.049 Uiso 1 1 calc R
C6 C 0.7972(4) 0.4351(2) 0.1931(2) 0.0416(7) Uani 1 1 d .
H6C H 0.9066 0.4278 0.1749 0.050 Uiso 1 1 calc R
H6D H 0.7868 0.5040 0.2110 0.050 Uiso 1 1 calc R
N9 N 0.9923(4) 0.1833(2) 0.0986(2) 0.0477(7) Uani 1 1 d .
N10 N 0.9576(4) 0.1945(2) 0.17967(18) 0.0408(5) Uani 1 1 d U
N11 N 0.9220(4) 0.03696(19) 0.14803(17) 0.0367(5) Uani 1 1 d U
N12 N 0.9965(4) 0.04670(18) 0.00007(18) 0.0384(6) Uani 1 1 d .
C7 C 0.9153(4) 0.1075(2) 0.2083(2) 0.0348(4) Uani 1 1 d U
H7 H 0.8850 0.0967 0.2631 0.042 Uiso 1 1 calc R
C8 C 0.9704(4) 0.0860(2) 0.0817(2) 0.0331(6) Uani 1 1 d .
O1 O 0.0980(4) 0.37426(18) 0.04191(18) 0.0519(6) Uani 1 1 d .
H10 H 0.0237 0.3977 0.0031 0.078 Uiso 1 1 d R
H11 H 0.0696 0.3205 0.0565 0.078 Uiso 1 1 d R
O2 O 0.1526(4) 0.5719(2) 0.11313(17) 0.0539(6) Uani 1 1 d .
H2 H 0.2547 0.5798 0.1283 0.081 Uiso 1 1 d R
H3 H 0.1245 0.5167 0.1014 0.081 Uiso 1 1 d R

loop_
_atom_site_aniso_label
_atom_site_aniso_U_11
_atom_site_aniso_U_22
_atom_site_aniso_U_33
_atom_site_aniso_U_23
_atom_site_aniso_U_13
_atom_site_aniso_U_12
Cd1 0.03279(14) 0.03041(13) 0.03865(14) 0.00696(8) 0.01154(9) 0.00091(8)
N1 0.0466(11) 0.0217(8) 0.0252(9) 0.0018(7) 0.0127(8) 0.0002(8)
N2 0.0509(11) 0.0232(9) 0.0268(9) 0.0033(8) 0.0110(8) -0.0003(8)
N3 0.0575(16) 0.0230(11) 0.0270(12) 0.0008(9) 0.0109(11) 0.0014(11)
N4 0.0476(15) 0.0226(10) 0.0272(11) -0.0001(9) 0.0103(10) 0.0009(10)
N5 0.0312(13) 0.0304(12) 0.0410(14) -0.0028(10) 0.0080(11) -0.0016(10)
N6 0.0467(15) 0.0343(13) 0.0293(12) -0.0007(10) 0.0107(11) 0.0108(11)
N7 0.0374(14) 0.0340(13) 0.0330(13) -0.0022(10) 0.0059(10) -0.0028(10)
N8 0.0297(13) 0.0303(12) 0.0467(15) -0.0065(11) 0.0072(11) 0.0015(10)
C1 0.0470(10) 0.0202(8) 0.0223(8) 0.0025(7) 0.0137(8) -0.0003(7)
C2 0.0375(15) 0.0224(12) 0.0252(13) 0.0007(10) 0.0084(11) -0.0003(10)
C3 0.0410(17) 0.0429(17) 0.0373(16) -0.0050(13) 0.0158(13) -0.0051(13)
C4 0.060(2) 0.0317(15) 0.0340(15) 0.0031(12) 0.0205(15) -0.0010(14)
C5 0.0517(19) 0.0363(16) 0.0399(17) -0.0035(13) 0.0212(15) -0.0051(14)
C6 0.0378(17) 0.0345(15) 0.057(2) -0.0033(14) 0.0192(15) -0.0050(13)
N9 0.071(2) 0.0272(13) 0.0509(17) -0.0060(12) 0.0258(15) -0.0052(13)
N10 0.0517(11) 0.0341(10) 0.0367(10) -0.0062(9) 0.0098(9) 0.0039(9)
N11 0.0480(11) 0.0309(9) 0.0323(10) -0.0008(8) 0.0111(9) 0.0031(8)
N12 0.0530(16) 0.0267(11) 0.0388(13) -0.0013(10) 0.0171(12) -0.0009(11)
C7 0.0464(11) 0.0298(9) 0.0298(9) -0.0034(8) 0.0118(8) 0.0043(8)
C8 0.0398(16) 0.0263(13) 0.0345(15) -0.0011(11) 0.0107(12) -0.0002(11)
O1 0.0578(16) 0.0401(13) 0.0580(16) 0.0011(11) 0.0128(12) -0.0046(11)
O2 0.0608(16) 0.0530(15) 0.0483(14) -0.0011(12) 0.0126(12) -0.0096(12)

loop_
_atom_type_symbol
_atom_type_description
_atom_type_scat_dispersion_real
_atom_type_scat_dispersion_imag
_atom_type_scat_source
C C 0.0033 0.0016 'International Tables Vol C Tables 4.2.6.8 and 6.1.1.4'
H H 0.0000 0.0000 'International Tables Vol C Tables 4.2.6.8 and 6.1.1.4'
Cd Cd -0.8075 1.2024 'International Tables Vol C Tables 4.2.6.8 and 6.1.1.4'
N N 0.0061 0.0033 'International Tables Vol C Tables 4.2.6.8 and 6.1.1.4'
O O 0.0106 0.0060 'International Tables Vol C Tables 4.2.6.8 and 6.1.1.4'

loop_
_geom_angle_atom_site_label_1
_geom_angle_atom_site_label_2
_geom_angle_atom_site_label_3
_geom_angle
_geom_angle_site_symmetry_1
_geom_angle_site_symmetry_3
N5 Cd1 N8 178.33(9) . .
N5 Cd1 N6 77.57(9) . .
N8 Cd1 N6 100.96(9) . .
N5 Cd1 N7 104.53(9) . .
N8 Cd1 N7 77.11(9) . .
N6 Cd1 N7 162.88(9) . .
N5 Cd1 N1 90.73(9) . .
N8 Cd1 N1 89.03(9) . .
N6 Cd1 N1 110.18(8) . .
N7 Cd1 N1 86.87(8) . .
N5 Cd1 N2 91.11(9) . 2_645
N8 Cd1 N2 89.48(8) . 2_645
N6 Cd1 N2 82.57(8) . 2_645
N7 Cd1 N2 80.41(8) . 2_645
N1 Cd1 N2 167.21(8) . 2_645
C2 N1 C1 104.0(2) . .
C2 N1 Cd1 140.87(18) . .
C1 N1 Cd1 114.54(17) . .
C1 N2 N3 110.3(2) . .
C1 N2 Cd1 123.86(18) . 2_655
N3 N2 Cd1 125.53(18) . 2_655
C2 N3 N2 103.7(2) . .
N4 N4 C2 113.5(3) 3_666 .
C3 N5 Cd1 109.22(19) . .
C3 N5 H5C 109.9 . .
Cd1 N5 H5C 109.8 . .
C3 N5 H5D 109.8 . .
Cd1 N5 H5D 109.8 . .
H5C N5 H5D 108.3 . .
C4 N6 Cd1 106.52(18) . .
C4 N6 H6A 110.4 . .
Cd1 N6 H6A 110.4 . .
C4 N6 H6B 110.4 . .
Cd1 N6 H6B 110.4 . .
H6A N6 H6B 108.6 . .
C5 N7 Cd1 107.97(19) . .
C5 N7 H7A 110.1 . .
Cd1 N7 H7A 110.1 . .
C5 N7 H7B 110.2 . .
Cd1 N7 H7B 110.1 . .
H7A N7 H7B 108.4 . .
C6 N8 Cd1 108.27(18) . .
C6 N8 H8A 110.0 . .
Cd1 N8 H8A 110.1 . .
C6 N8 H8B 110.0 . .
Cd1 N8 H8B 110.0 . .
H8A N8 H8B 108.4 . .
N2 C1 N1 109.2(2) . .
N2 C1 H1 125.4 . .
N1 C1 H1 125.4 . .
N3 C2 N1 112.7(2) . .
N3 C2 N4 118.2(2) . .
N1 C2 N4 129.0(2) . .
N5 C3 C4 111.5(2) . .
N5 C3 H3A 109.3 . .
C4 C3 H3A 109.3 . .
N5 C3 H3B 109.3 . .
C4 C3 H3B 109.3 . .
H3A C3 H3B 108.0 . .
N6 C4 C3 111.5(3) . .
N6 C4 H4A 109.3 . .
C3 C4 H4A 109.3 . .
N6 C4 H4B 109.3 . .
C3 C4 H4B 109.3 . .
H4A C4 H4B 108.0 . .
N7 C5 C6 110.7(3) . .
N7 C5 H5A 109.5 . .
C6 C5 H5A 109.5 . .
N7 C5 H5B 109.5 . .
C6 C5 H5B 109.5 . .
H5A C5 H5B 108.1 . .
N8 C6 C5 110.7(3) . .
N8 C6 H6C 109.5 . .
C5 C6 H6C 109.5 . .
N8 C6 H6D 109.5 . .
C5 C6 H6D 109.5 . .
H6C C6 H6D 108.1 . .
C8 N9 N10 104.2(3) . .
C7 N10 N9 109.1(3) . .
C7 N11 C8 103.8(3) . .
N12 N12 C8 112.9(3) 3_755 .
N10 C7 N11 110.4(3) . .
N10 C7 H7 124.8 . .
N11 C7 H7 124.8 . .
N11 C8 N9 112.4(3) . .
N11 C8 N12 127.7(3) . .
N9 C8 N12 119.9(3) . .
H10 O1 H11 110.5 . .
H2 O2 H3 114.4 . .

loop_
_geom_bond_atom_site_label_1
_geom_bond_atom_site_label_2
_geom_bond_distance
_geom_bond_site_symmetry_2
Cd1 N5 2.295(3) .
Cd1 N8 2.301(3) .
Cd1 N6 2.316(2) .
Cd1 N7 2.325(2) .
Cd1 N1 2.476(2) .
Cd1 N2 2.644(2) 2_645
N1 C2 1.331(3) .
N1 C1 1.333(3) .
N2 C1 1.311(4) .
N2 N3 1.330(3) .
N2 Cd1 2.644(2) 2_655
N3 C2 1.326(3) .
N4 N4 1.246(5) 3_666
N4 C2 1.405(4) .
N5 C3 1.474(4) .
N5 H5C 0.9000 .
N5 H5D 0.9000 .
N6 C4 1.463(4) .
N6 H6A 0.9000 .
N6 H6B 0.9000 .
N7 C5 1.471(4) .
N7 H7A 0.9000 .
N7 H7B 0.9000 .
N8 C6 1.470(4) .
N8 H8A 0.9000 .
N8 H8B 0.9000 .
C1 H1 0.9300 .
C3 C4 1.508(5) .
C3 H3A 0.9700 .
C3 H3B 0.9700 .
C4 H4A 0.9700 .
C4 H4B 0.9700 .
C5 C6 1.512(5) .
C5 H5A 0.9700 .
C5 H5B 0.9700 .
C6 H6C 0.9700 .
C6 H6D 0.9700 .
N9 C8 1.330(4) .
N9 N10 1.334(4) .
N10 C7 1.312(4) .
N11 C7 1.326(4) .
N11 C8 1.331(4) .
N12 N12 1.250(5) 3_755
N12 C8 1.408(4) .
C7 H7 0.9300 .
O1 H10 0.8044 .
O1 H11 0.7999 .
O2 H2 0.8004 .
O2 H3 0.7798 .

loop_
_geom_torsion_atom_site_label_1
_geom_torsion_atom_site_label_2
_geom_torsion_atom_site_label_3
_geom_torsion_atom_site_label_4
_geom_torsion
_geom_torsion_site_symmetry_1
N5 Cd1 N1 C2 58.7(3) .
N8 Cd1 N1 C2 -119.6(3) .
N6 Cd1 N1 C2 -18.3(3) .
N7 Cd1 N1 C2 163.3(3) .
N2 Cd1 N1 C2 157.0(3) 2_645
N5 Cd1 N1 C1 -110.8(2) .
N8 Cd1 N1 C1 70.8(2) .
N6 Cd1 N1 C1 172.2(2) .
N7 Cd1 N1 C1 -6.3(2) .
N2 Cd1 N1 C1 -12.5(5) 2_645
C1 N2 N3 C2 0.5(3) .
Cd1 N2 N3 C2 174.36(19) 2_655
N8 Cd1 N5 C3 -20(3) .
N6 Cd1 N5 C3 8.30(19) .
N7 Cd1 N5 C3 170.82(19) .
N1 Cd1 N5 C3 -102.22(19) .
N2 Cd1 N5 C3 90.44(19) 2_645
N5 Cd1 N6 C4 19.51(18) .
N8 Cd1 N6 C4 -161.30(18) .
N7 Cd1 N6 C4 -79.5(4) .
N1 Cd1 N6 C4 105.67(19) .
N2 Cd1 N6 C4 -73.28(18) 2_645
N5 Cd1 N7 C5 -166.74(18) .
N8 Cd1 N7 C5 13.59(19) .
N6 Cd1 N7 C5 -71.8(4) .
N1 Cd1 N7 C5 103.31(19) .
N2 Cd1 N7 C5 -78.08(19) 2_645
N5 Cd1 N8 C6 -153(3) .
N6 Cd1 N8 C6 178.16(19) .
N7 Cd1 N8 C6 15.55(19) .
N1 Cd1 N8 C6 -71.46(19) .
N2 Cd1 N8 C6 95.83(19) 2_645
N3 N2 C1 N1 -0.6(4) .
Cd1 N2 C1 N1 -174.60(19) 2_655
C2 N1 C1 N2 0.4(3) .
Cd1 N1 C1 N2 173.66(19) .
N2 N3 C2 N1 -0.2(4) .
N2 N3 C2 N4 -179.2(3) .
C1 N1 C2 N3 -0.1(3) .
Cd1 N1 C2 N3 -170.4(2) .
C1 N1 C2 N4 178.8(3) .
Cd1 N1 C2 N4 8.5(5) .
N4 N4 C2 N3 -175.8(3) 3_666
N4 N4 C2 N1 5.4(5) 3_666
Cd1 N5 C3 C4 -35.1(3) .
Cd1 N6 C4 C3 -45.3(3) .
N5 C3 C4 N6 56.4(3) .
Cd1 N7 C5 C6 -40.9(3) .
Cd1 N8 C6 C5 -42.8(3) .
N7 C5 C6 N8 58.4(3) .
C8 N9 N10 C7 -0.7(4) .
N9 N10 C7 N11 0.5(4) .
C8 N11 C7 N10 0.0(4) .
C7 N11 C8 N9 -0.5(4) .
C7 N11 C8 N12 -179.6(3) .
N10 N9 C8 N11 0.7(4) .
N10 N9 C8 N12 179.9(3) .
N12 N12 C8 N11 -13.6(6) 3_755
N12 N12 C8 N9 167.3(4) 3_755
